data_7112420
loop_
_publ_author_name
'Gao, Chao'
'Zhou, Hongjun'
'Wei, Siping'
'Zhao, Yinsong'
'You, Jingsong'
'Gao, Ge'

_publ_section_title
;
 Novel bisimidazolium pincers as low loading ligands for in situ
 palladium-catalyzed Suzuki-Miyaura reaction in the ambient atmosphere.
;
_journal_issue 11
_journal_name_full 'Chemical communications (Cambridge, England)'
_journal_page_first 1127
_journal_page_last 1129
_journal_paper_doi 10.1039/c2cc36375e
_journal_volume 49
_journal_year 2013
_chemical_formula_moiety 'C21 H16 N7 O, F6 P, C H4 O'
_chemical_formula_sum 'C22 H20 F6 N7 O2 P'
_chemical_formula_weight 559.42
_space_group_IT_number 62
_symmetry_cell_setting orthorhombic
_symmetry_Int_Tables_number 62
_symmetry_space_group_name_Hall '-P 2ac 2n'
_symmetry_space_group_name_H-M 'P n m a'
_atom_sites_solution_hydrogens geom
_atom_sites_solution_primary direct
_atom_sites_solution_secondary difmap
_audit_creation_method SHELXL-97
_cell_angle_alpha 90.00
_cell_angle_beta 90.00
_cell_angle_gamma 90.00
_cell_formula_units_Z 4
_cell_length_a 18.2455(3)
_cell_length_b 15.6917(2)
_cell_length_c 8.02860(10)
_cell_measurement_reflns_used 10404
_cell_measurement_temperature 100(2)
_cell_measurement_theta_max 29.2301
_cell_measurement_theta_min 2.5330
_cell_volume 2298.61(6)
_computing_cell_refinement
;
CrysAlis RED, Oxford Diffraction Ltd.,
Version 1.171.32.29 (release 10-06-2008 CrysAlis171 .NET)
(compiled Jun 10 2008,16:49:55)
;
_computing_data_collection
;
CrysAlis CCD, Oxford Diffraction Ltd.,
Version 1.171.32.29 (release 10-06-2008 CrysAlis171 .NET)
(compiled Jun 10 2008,16:49:55)
;
_computing_data_reduction
;
CrysAlis RED, Oxford Diffraction Ltd.,
Version 1.171.32.29 (release 10-06-2008 CrysAlis171 .NET)
(compiled Jun 10 2008,16:49:55)
;
_computing_molecular_graphics 'Bruker SHELXTL'
_computing_publication_material 'Bruker SHELXTL'
_computing_structure_refinement 'SHELXL-97 (Sheldrick, 1997)'
_computing_structure_solution 'SHELXS-97 (Sheldrick, 1990)'
_diffrn_ambient_temperature 100(2)
_diffrn_measured_fraction_theta_full 0.999
_diffrn_measured_fraction_theta_max 0.926
_diffrn_measurement_device_type 'CCD detector'
_diffrn_measurement_method '\w scans'
_diffrn_radiation_monochromator graphite
_diffrn_radiation_probe x-ray
_diffrn_radiation_type MoK\a
_diffrn_radiation_wavelength 0.71073
_diffrn_reflns_av_R_equivalents 0.0256
_diffrn_reflns_av_sigmaI/netI 0.0230
_diffrn_reflns_limit_h_max 23
_diffrn_reflns_limit_h_min -24
_diffrn_reflns_limit_k_max 21
_diffrn_reflns_limit_k_min -19
_diffrn_reflns_limit_l_max 10
_diffrn_reflns_limit_l_min -11
_diffrn_reflns_number 18885
_diffrn_reflns_theta_full 25.00
_diffrn_reflns_theta_max 29.27
_diffrn_reflns_theta_min 2.58
_diffrn_source 'fine-focus sealed tube'
_exptl_absorpt_coefficient_mu 0.207
_exptl_absorpt_correction_T_max 1.00000
_exptl_absorpt_correction_T_min 0.96937
_exptl_absorpt_correction_type multi-scan
_exptl_absorpt_process_details
;
CrysAlisPro, Oxford Diffraction Ltd.,
Version 1.171.33.34d (release 27-02-2009 CrysAlis171 .NET)
(compiled Feb 27 2009,15:38:38)
Empirical absorption correction using spherical harmonics,
implemented in SCALE3 ABSPACK scaling algorithm.
;
_exptl_crystal_colour colorless
_exptl_crystal_density_diffrn 1.617
_exptl_crystal_density_method 'not measured'
_exptl_crystal_description parallelepiped
_exptl_crystal_F_000 1144
_exptl_crystal_size_max 0.58
_exptl_crystal_size_mid 0.38
_exptl_crystal_size_min 0.20
_refine_diff_density_max 0.255
_refine_diff_density_min -0.369
_refine_diff_density_rms 0.048
_refine_ls_extinction_method none
_refine_ls_goodness_of_fit_ref 1.170
_refine_ls_hydrogen_treatment mixed
_refine_ls_matrix_type full
_refine_ls_number_parameters 194
_refine_ls_number_reflns 2998
_refine_ls_number_restraints 0
_refine_ls_restrained_S_all 1.170
_refine_ls_R_factor_all 0.0415
_refine_ls_R_factor_gt 0.0312
_refine_ls_shift/su_max 0.002
_refine_ls_shift/su_mean 0.000
_refine_ls_structure_factor_coef Fsqd
_refine_ls_weighting_details 'calc w=1/[\s^2^(Fo^2^)+(0.0500P)^2^+0.0000P] where P=(Fo^2^+2Fc^2^)/3'
_refine_ls_weighting_scheme calc
_refine_ls_wR_factor_gt 0.0861
_refine_ls_wR_factor_ref 0.0882
_reflns_number_gt 2426
_reflns_number_total 2998
_reflns_threshold_expression >2sigma(I)
_cod_duplicate_entry 7108800
_cod_data_source_file c2cc36375e.txt
_cod_data_source_block 0904083
_cod_database_code 7112420

loop_
_symmetry_equiv_pos_as_xyz
'x, y, z'
'-x+1/2, -y, z+1/2'
'-x, y+1/2, -z'
'x+1/2, -y+1/2, -z+1/2'
'-x, -y, -z'
'x-1/2, y, -z-1/2'
'x, -y-1/2, z'
'-x-1/2, y-1/2, z-1/2'

loop_
_atom_site_label
_atom_site_type_symbol
_atom_site_fract_x
_atom_site_fract_y
_atom_site_fract_z
_atom_site_U_iso_or_equiv
_atom_site_adp_type
_atom_site_occupancy
_atom_site_symmetry_multiplicity
_atom_site_calc_flag
_atom_site_refinement_flags
P P 0.00340(2) 0.2500 0.31929(5) 0.01524(12) Uani 1 2 d S
F1 F 0.04057(4) 0.17750(4) 0.20657(10) 0.02496(19) Uani 1 1 d .
F2 F -0.06662(6) 0.2500 0.19642(14) 0.0280(3) Uani 1 2 d S
F3 F -0.03448(4) 0.17759(5) 0.43023(10) 0.0303(2) Uani 1 1 d .
F4 F 0.07261(6) 0.2500 0.44039(14) 0.0276(3) Uani 1 2 d S
O1 O -0.16934(6) 0.2500 -0.21844(16) 0.0202(3) Uani 1 2 d S
N1 N -0.06443(5) 0.17312(6) -0.18390(12) 0.0152(2) Uani 1 1 d .
N2 N 0.04808(7) 0.2500 -0.16187(17) 0.0143(3) Uani 1 2 d S
N3 N 0.04744(5) 0.10320(6) -0.15607(12) 0.0143(2) Uani 1 1 d .
N4 N 0.13942(5) 0.01955(6) -0.11571(13) 0.0153(2) Uani 1 1 d .
C1 C -0.10185(9) 0.2500 -0.1982(2) 0.0150(3) Uani 1 2 d S
C2 C 0.00620(6) 0.18079(7) -0.16757(14) 0.0134(2) Uani 1 1 d .
C3 C 0.11792(6) 0.10054(7) -0.11110(15) 0.0149(2) Uani 1 1 d .
H3B H 0.1474 0.1480 -0.0812 0.018 Uiso 1 1 calc R
C4 C 0.02343(7) 0.02127(7) -0.19020(15) 0.0175(3) Uani 1 1 d .
H4A H -0.0245 0.0051 -0.2243 0.021 Uiso 1 1 calc R
C5 C 0.08077(6) -0.03093(7) -0.16590(15) 0.0179(3) Uani 1 1 d .
H5A H 0.0812 -0.0910 -0.1803 0.021 Uiso 1 1 calc R
C6 C 0.21296(6) -0.00953(7) -0.08282(15) 0.0155(2) Uani 1 1 d .
C7 C 0.22373(7) -0.09178(7) -0.02568(17) 0.0210(3) Uani 1 1 d .
H7A H 0.1833 -0.1285 -0.0056 0.025 Uiso 1 1 calc R
C8 C 0.29494(7) -0.11939(8) 0.00156(17) 0.0231(3) Uani 1 1 d .
H8A H 0.3035 -0.1761 0.0384 0.028 Uiso 1 1 calc R
C9 C 0.35373(6) -0.06525(8) -0.02440(16) 0.0199(3) Uani 1 1 d .
H9A H 0.4023 -0.0849 -0.0062 0.024 Uiso 1 1 calc R
C10 C 0.34168(6) 0.01761(8) -0.07691(16) 0.0201(3) Uani 1 1 d .
H10A H 0.3819 0.0554 -0.0907 0.024 Uiso 1 1 calc R
C11 C 0.27107(6) 0.04550(7) -0.10939(16) 0.0192(3) Uani 1 1 d .
H11A H 0.2627 0.1016 -0.1493 0.023 Uiso 1 1 calc R
O2 O -0.27348(6) 0.2500 -0.45722(16) 0.0188(3) Uani 1 2 d S
H2A H -0.2366(13) 0.2500 -0.378(3) 0.049(7) Uiso 1 2 d S
C12 C -0.24414(16) 0.2500 -0.6205(3) 0.0482(6) Uani 1 2 d S
H12B H -0.2191(11) 0.1955(14) -0.646(3) 0.086(8) Uiso 1 1 d .
H12A H -0.2835(19) 0.2500 -0.710(5) 0.108(13) Uiso 1 2 d S

loop_
_atom_site_aniso_label
_atom_site_aniso_U_11
_atom_site_aniso_U_22
_atom_site_aniso_U_33
_atom_site_aniso_U_23
_atom_site_aniso_U_13
_atom_site_aniso_U_12
P 0.0194(2) 0.0129(2) 0.0134(2) 0.000 -0.00098(17) 0.000
F1 0.0325(4) 0.0174(4) 0.0250(4) -0.0047(3) 0.0018(3) 0.0045(3)
F2 0.0236(6) 0.0332(6) 0.0271(6) 0.000 -0.0082(4) 0.000
F3 0.0406(5) 0.0272(4) 0.0232(5) 0.0060(3) 0.0045(4) -0.0112(3)
F4 0.0318(6) 0.0213(5) 0.0296(6) 0.000 -0.0146(5) 0.000
O1 0.0115(6) 0.0236(6) 0.0255(7) 0.000 -0.0019(5) 0.000
N1 0.0125(5) 0.0176(5) 0.0154(5) -0.0020(4) 0.0004(4) -0.0007(4)
N2 0.0126(6) 0.0152(6) 0.0149(7) 0.000 0.0002(5) 0.000
N3 0.0119(5) 0.0133(5) 0.0177(5) -0.0024(4) 0.0005(4) -0.0011(4)
N4 0.0143(5) 0.0114(4) 0.0201(5) -0.0018(4) 0.0021(4) -0.0003(4)
C1 0.0142(8) 0.0187(8) 0.0121(8) 0.000 0.0011(6) 0.000
C2 0.0149(6) 0.0142(5) 0.0111(6) -0.0017(4) 0.0008(4) 0.0007(4)
C3 0.0143(6) 0.0126(5) 0.0177(6) -0.0019(4) 0.0018(4) -0.0007(4)
C4 0.0166(6) 0.0150(5) 0.0211(6) -0.0036(5) 0.0010(5) -0.0044(4)
C5 0.0172(6) 0.0135(5) 0.0229(7) -0.0032(5) 0.0021(5) -0.0039(4)
C6 0.0132(6) 0.0141(5) 0.0192(6) -0.0026(5) 0.0013(4) 0.0020(4)
C7 0.0206(6) 0.0137(6) 0.0285(7) 0.0013(5) 0.0026(5) -0.0023(5)
C8 0.0257(7) 0.0127(6) 0.0308(7) 0.0020(5) 0.0006(6) 0.0040(5)
C9 0.0175(6) 0.0190(6) 0.0231(7) -0.0030(5) -0.0006(5) 0.0055(5)
C10 0.0160(6) 0.0174(6) 0.0270(7) -0.0002(5) 0.0026(5) -0.0014(5)
C11 0.0184(6) 0.0116(5) 0.0274(7) 0.0019(5) 0.0020(5) 0.0011(5)
O2 0.0160(6) 0.0175(6) 0.0228(7) 0.000 -0.0005(5) 0.000
C12 0.0537(16) 0.0646(18) 0.0262(12) 0.000 0.0108(12) 0.000

loop_
_atom_type_symbol
_atom_type_description
_atom_type_scat_dispersion_real
_atom_type_scat_dispersion_imag
_atom_type_scat_source
C C 0.0033 0.0016 'International Tables Vol C Tables 4.2.6.8 and 6.1.1.4'
H H 0.0000 0.0000 'International Tables Vol C Tables 4.2.6.8 and 6.1.1.4'
N N 0.0061 0.0033 'International Tables Vol C Tables 4.2.6.8 and 6.1.1.4'
O O 0.0106 0.0060 'International Tables Vol C Tables 4.2.6.8 and 6.1.1.4'
F F 0.0171 0.0103 'International Tables Vol C Tables 4.2.6.8 and 6.1.1.4'
P P 0.1023 0.0942 'International Tables Vol C Tables 4.2.6.8 and 6.1.1.4'

loop_
_geom_angle_atom_site_label_1
_geom_angle_atom_site_label_2
_geom_angle_atom_site_label_3
_geom_angle
_geom_angle_site_symmetry_1
_geom_angle_site_symmetry_3
F4 P F3 90.15(5) . 7_565
F4 P F3 90.15(5) . .
F3 P F3 90.45(6) 7_565 .
F4 P F1 90.53(5) . .
F3 P F1 179.32(5) 7_565 .
F3 P F1 89.60(4) . .
F4 P F1 90.53(5) . 7_565
F3 P F1 89.60(4) 7_565 7_565
F3 P F1 179.32(5) . 7_565
F1 P F1 90.34(6) . 7_565
F4 P F2 179.91(7) . .
F3 P F2 89.91(4) 7_565 .
F3 P F2 89.91(4) . .
F1 P F2 89.41(4) . .
F1 P F2 89.41(4) 7_565 .
C2 N1 C1 114.47(10) . .
C2 N2 C2 109.64(13) . 7_565
C3 N3 C4 109.19(9) . .
C3 N3 C2 123.27(9) . .
C4 N3 C2 127.53(10) . .
C3 N4 C5 108.98(10) . .
C3 N4 C6 124.86(10) . .
C5 N4 C6 126.07(10) . .
O1 C1 N1 119.83(7) . 7_565
O1 C1 N1 119.83(7) . .
N1 C1 N1 120.30(14) 7_565 .
N1 C2 N2 130.45(11) . .
N1 C2 N3 116.58(9) . .
N2 C2 N3 112.96(10) . .
N4 C3 N3 107.81(10) . .
N4 C3 H3B 126.1 . .
N3 C3 H3B 126.1 . .
C5 C4 N3 106.91(10) . .
C5 C4 H4A 126.5 . .
N3 C4 H4A 126.5 . .
C4 C5 N4 107.10(10) . .
C4 C5 H5A 126.5 . .
N4 C5 H5A 126.5 . .
C7 C6 C11 121.62(11) . .
C7 C6 N4 119.22(10) . .
C11 C6 N4 119.16(10) . .
C6 C7 C8 118.47(11) . .
C6 C7 H7A 120.8 . .
C8 C7 H7A 120.8 . .
C9 C8 C7 120.70(11) . .
C9 C8 H8A 119.7 . .
C7 C8 H8A 119.7 . .
C8 C9 C10 119.95(11) . .
C8 C9 H9A 120.0 . .
C10 C9 H9A 120.0 . .
C9 C10 C11 120.11(11) . .
C9 C10 H10A 119.9 . .
C11 C10 H10A 119.9 . .
C6 C11 C10 119.09(11) . .
C6 C11 H11A 120.5 . .
C10 C11 H11A 120.5 . .
C12 O2 H2A 111.0(15) . .
O2 C12 H12B 111.5(13) . .
O2 C12 H12A 113(2) . .
H12B C12 H12A 100.3(15) . .

loop_
_geom_bond_atom_site_label_1
_geom_bond_atom_site_label_2
_geom_bond_distance
_geom_bond_site_symmetry_2
P F4 1.5937(11) .
P F3 1.6006(8) 7_565
P F3 1.6006(8) .
P F1 1.6041(8) .
P F1 1.6041(8) 7_565
P F2 1.6140(11) .
O1 C1 1.2420(19) .
N1 C2 1.3010(14) .
N1 C1 1.3909(12) .
N2 C2 1.3286(13) .
N2 C2 1.3286(13) 7_565
N3 C3 1.3363(14) .
N3 C4 1.3855(14) .
N3 C2 1.4342(13) .
N4 C3 1.3306(14) .
N4 C5 1.3909(14) .
N4 C6 1.4417(14) .
C1 N1 1.3909(12) 7_565
C3 H3B 0.9500 .
C4 C5 1.3431(17) .
C4 H4A 0.9500 .
C5 H5A 0.9500 .
C6 C7 1.3838(16) .
C6 C11 1.3839(16) .
C7 C8 1.3868(17) .
C7 H7A 0.9500 .
C8 C9 1.3841(17) .
C8 H8A 0.9500 .
C9 C10 1.3843(17) .
C9 H9A 0.9500 .
C10 C11 1.3854(16) .
C10 H10A 0.9500 .
C11 H11A 0.9500 .
O2 C12 1.416(3) .
O2 H2A 0.92(2) .
C12 H12B 0.99(2) .
C12 H12A 1.02(4) .
